data_4338412
loop_
_publ_author_name
'Olatunde, Abiola O.'
'Cox, Jordan M.'
'Daddario, Michael D.'
'Spernyak, Joseph A.'
'Benedict, Jason B.'
'Morrow, Janet R.'

_publ_section_title
;
 Seven-Coordinate Co(II), Fe(II) and Six-Coordinate Ni(II) Amide-Appended
 Macrocyclic Complexes as ParaCEST Agents in Biological Media.
;
_journal_issue 16
_journal_name_full 'Inorganic chemistry'
_journal_page_first 8311
_journal_page_last 8321
_journal_paper_doi 10.1021/ic5006083
_journal_volume 53
_journal_year 2014
_chemical_formula_moiety 'C14 H28 Co N4 O5, 2(Cl), 2(H2 O)'
_chemical_formula_sum 'C14 H32 Cl2 Co N4 O7'
_chemical_formula_weight 498.26
_chemical_name_systematic
;
 ?
;
_space_group_crystal_system tetragonal
_space_group_IT_number 92
_space_group_name_Hall 'P 4abw 2nw'
_space_group_name_H-M_alt 'P 41 21 2'
_symmetry_space_group_name_Hall 'P 4abw 2nw'
_symmetry_space_group_name_H-M 'P 41 21 2'
_atom_sites_solution_hydrogens mixed
_audit_creation_date 2014-03-14
_audit_creation_method
;
Olex2 1.2
(compiled 2014.03.12 svn.r2899 for OlexSys, GUI svn.r4796)
;
_cell_angle_alpha 90
_cell_angle_beta 90
_cell_angle_gamma 90
_cell_formula_units_Z 4
_cell_length_a 7.3537(4)
_cell_length_b 7.3537(4)
_cell_length_c 38.8642(18)
_cell_measurement_temperature 90
_cell_volume 2101.66(19)
_computing_molecular_graphics 'Olex2 (Dolomanov et al., 2009)'
_computing_publication_material 'Olex2 (Dolomanov et al., 2009)'
_computing_structure_refinement 'ShelXL (Sheldrick, 2008)'
_diffrn_ambient_temperature 90.0
_diffrn_detector 'Bruker APEX2 area detector'
_diffrn_detector_area_resol_mean 7.9
_diffrn_detector_type 'CCD area detector'
_diffrn_measured_fraction_theta_full 1.000
_diffrn_measured_fraction_theta_max 0.992
_diffrn_measurement_device 'three-circle diffractometer'
_diffrn_measurement_device_type 'Bruker APEX2 microfocus rotating anode'
_diffrn_measurement_method '\w and \f scans'
_diffrn_radiation_monochromator 'mirror optics'
_diffrn_radiation_probe x-ray
_diffrn_radiation_type MoK\a
_diffrn_radiation_wavelength 0.71073
_diffrn_reflns_av_R_equivalents 0.0600
_diffrn_reflns_av_unetI/netI 0.0436
_diffrn_reflns_Laue_measured_fraction_full 1.000
_diffrn_reflns_Laue_measured_fraction_max 0.992
_diffrn_reflns_limit_h_max 11
_diffrn_reflns_limit_h_min -11
_diffrn_reflns_limit_k_max 6
_diffrn_reflns_limit_k_min -11
_diffrn_reflns_limit_l_max 36
_diffrn_reflns_limit_l_min -59
_diffrn_reflns_number 22830
_diffrn_reflns_point_group_measured_fraction_full 1.000
_diffrn_reflns_point_group_measured_fraction_max 0.991
_diffrn_reflns_theta_full 26.000
_diffrn_reflns_theta_max 33.299
_diffrn_reflns_theta_min 2.096
_diffrn_source 'microfocus rotating anode'
_diffrn_source_type 'Incoatec I\ms'
_exptl_absorpt_coefficient_mu 1.114
_exptl_absorpt_correction_T_max 0.7465
_exptl_absorpt_correction_T_min 0.6299
_exptl_absorpt_correction_type multi-scan
_exptl_absorpt_process_details
;
SADABS-2012/1 (Bruker,2012) was used for absorption correction.
wR2(int) was 0.1734 before and 0.0793 after correction.
The Ratio of minimum to maximum transmission is 0.8438.
The \l/2 correction factor is 0.0015.
;
_exptl_crystal_colour violet
_exptl_crystal_colour_primary violet
_exptl_crystal_density_diffrn 1.575
_exptl_crystal_description prism
_exptl_crystal_F_000 1044
_exptl_crystal_preparation
'L was prepared using a previously reported procedure.7 Metal salts were complexed to L in equimolar ratio in either ethanol (CoII), or acetonitrile (NiII), stirred at room temp for over 1 hour and isolated as previously reported.7,10 Fe(CF3SO3)2 and L were added under argon to prevent the oxidation of the free FeII to FeIII in solution. [Fe(L)]2+ was isolated as a slightly yellowish tan powder.'
_exptl_crystal_recrystallization_method 'grown over several days by vapor diffusion of hexane into methanol'
_exptl_crystal_size_max 0.3
_exptl_crystal_size_mid 0.1
_exptl_crystal_size_min 0.1
_refine_diff_density_max 0.326
_refine_diff_density_min -0.280
_refine_diff_density_rms 0.060
_refine_ls_abs_structure_details
;
 Flack x determined using 1416 quotients [(I+)-(I-)]/[(I+)+(I-)]
 (Parsons and Flack (2004), Acta Cryst. A60, s61).
;
_refine_ls_abs_structure_Flack 0.027(11)
_refine_ls_extinction_method none
_refine_ls_goodness_of_fit_ref 1.062
_refine_ls_hydrogen_treatment mixed
_refine_ls_matrix_type full
_refine_ls_number_parameters 136
_refine_ls_number_reflns 4024
_refine_ls_number_restraints 0
_refine_ls_restrained_S_all 1.062
_refine_ls_R_factor_all 0.0302
_refine_ls_R_factor_gt 0.0277
_refine_ls_shift/su_max 0.001
_refine_ls_shift/su_mean 0.000
_refine_ls_structure_factor_coef Fsqd
_refine_ls_weighting_details 'w=1/[\s^2^(Fo^2^)+(0.0191P)^2^+0.4019P] where P=(Fo^2^+2Fc^2^)/3'
_refine_ls_weighting_scheme calc
_refine_ls_wR_factor_gt 0.0639
_refine_ls_wR_factor_ref 0.0648
_reflns_Friedel_coverage 0.631
_reflns_Friedel_fraction_full 1.000
_reflns_Friedel_fraction_max 0.989
_reflns_number_gt 3788
_reflns_number_total 4024
_reflns_threshold_expression 'I > 2\s(I)'
_cod_data_source_file ic5006083_si_002.cif
_cod_data_source_block co(l)
_cod_depositor_comments 'Adding full bibliography for 4338412--4338414.cif.'
_cod_original_cell_volume 2101.7(2)
_cod_database_code 4338412
_shelxl_version_number 2013-4
_shelx_space_group_comment
;
The symmetry employed for this shelxl refinement is uniquely defined
by the following loop, which should always be used as a source of
symmetry information in preference to the above space-group names.
They are only intended as comments.
;
_olex2_refinement_description
;
1. Fixed Uiso
 At 1.2 times of:
  All C(H,H) groups, All N(H,H) groups
2.a Secondary CH2 refined with riding coordinates:
 C6(H6A,H6B), C2(H2C,H2D), C4(H4A,H4B), C5(H5A,H5B), C1(H1A,H1B), C3(H3A,H3B)
2.b X=CH2 refined with riding coordinates:
 N2(H2A,H2B)
;
_olex2_computing_structure_refinement_long 'ShelXL (Sheldrick, 2008)'

loop_
_space_group_symop_operation_xyz
'x, y, z'
'-y+1/2, x+1/2, z+1/4'
'-x, -y, z+1/2'
'y+1/2, -x+1/2, z+3/4'
'x+1/2, -y+1/2, -z+3/4'
'-x+1/2, y+1/2, -z+1/4'
'y, x, -z'
'-y, -x, -z+1/2'

loop_
_atom_site_label
_atom_site_type_symbol
_atom_site_fract_x
_atom_site_fract_y
_atom_site_fract_z
_atom_site_U_iso_or_equiv
_atom_site_adp_type
_atom_site_occupancy
_atom_site_site_symmetry_order
_atom_site_calc_flag
_atom_site_refinement_flags_posn
_atom_site_refinement_flags_adp
_atom_site_refinement_flags_occupancy
Co1 Co 0.62249(3) 0.62249(3) 0.5000 0.00898(7) Uani 1 2 d S T P
Cl1 Cl 0.07436(6) 0.06382(6) 0.39907(2) 0.01404(8) Uani 1 1 d . . .
O3 O 0.47151(17) 0.75994(18) 0.46359(3) 0.0133(2) Uani 1 1 d . . .
O2 O 0.34496(17) 0.54221(17) 0.52128(3) 0.0131(2) Uani 1 1 d . . .
O4 O 0.4726(2) 0.2040(2) 0.60759(4) 0.0190(3) Uani 1 1 d . . .
O1 O 0.83976(18) 0.83976(18) 0.5000 0.0227(4) Uani 1 2 d S T P
N2 N 0.4669(2) 0.8786(2) 0.41000(4) 0.0143(3) Uani 1 1 d . . .
H2A H 0.3599 0.9292 0.4133 0.017 Uiso 1 1 calc R . .
H2B H 0.5227 0.8915 0.3901 0.017 Uiso 1 1 calc R . .
C6 C 0.7023(2) 0.7279(2) 0.57389(4) 0.0126(3) Uani 1 1 d . . .
H6A H 0.6286 0.7168 0.5951 0.015 Uiso 1 1 calc R . .
H6B H 0.8021 0.8149 0.5786 0.015 Uiso 1 1 calc R . .
N1 N 0.5866(2) 0.8007(2) 0.54588(4) 0.0111(3) Uani 1 1 d . . .
C2 C 0.6397(3) 0.9894(2) 0.53666(5) 0.0164(3) Uani 1 1 d . . .
H2C H 0.6348 1.0671 0.5574 0.020 Uiso 1 1 calc R . .
H2D H 0.5525 1.0387 0.5196 0.020 Uiso 1 1 calc R . .
C7 C 0.5436(2) 0.7833(2) 0.43484(4) 0.0105(3) Uani 1 1 d . . .
C4 C 0.3184(3) 0.6098(3) 0.55564(5) 0.0180(4) Uani 1 1 d . . .
H4A H 0.3837 0.5325 0.5725 0.022 Uiso 1 1 calc R . .
H4B H 0.1875 0.6101 0.5616 0.022 Uiso 1 1 calc R . .
C5 C 0.2996(3) 0.3542(2) 0.51794(5) 0.0166(4) Uani 1 1 d . . .
H5A H 0.1675 0.3357 0.5214 0.020 Uiso 1 1 calc R . .
H5B H 0.3662 0.2809 0.5352 0.020 Uiso 1 1 calc R . .
C1 C 0.8294(3) 0.9941(3) 0.52175(5) 0.0178(4) Uani 1 1 d . . .
H1A H 0.8491 1.1073 0.5084 0.021 Uiso 1 1 calc R . .
H1B H 0.9218 0.9871 0.5402 0.021 Uiso 1 1 calc R . .
C3 C 0.3927(2) 0.7995(3) 0.55614(5) 0.0163(3) Uani 1 1 d . . .
H3A H 0.3219 0.8767 0.5401 0.020 Uiso 1 1 calc R . .
H3B H 0.3803 0.8509 0.5796 0.020 Uiso 1 1 calc R . .
H4C H 0.470(4) 0.295(4) 0.6163(7) 0.024(7) Uiso 1 1 d . . .
H4D H 0.364(4) 0.168(4) 0.6073(8) 0.038(8) Uiso 1 1 d . . .

loop_
_atom_site_aniso_label
_atom_site_aniso_U_11
_atom_site_aniso_U_22
_atom_site_aniso_U_33
_atom_site_aniso_U_23
_atom_site_aniso_U_13
_atom_site_aniso_U_12
Co1 0.01038(9) 0.01038(9) 0.00618(14) -0.00024(8) 0.00024(8) 0.00312(10)
Cl1 0.01277(18) 0.01522(18) 0.01414(19) 0.00089(15) 0.00080(14) 0.00317(13)
O3 0.0133(6) 0.0157(6) 0.0108(6) 0.0020(5) 0.0006(5) 0.0047(4)
O2 0.0144(6) 0.0133(6) 0.0116(6) 0.0003(5) 0.0025(5) 0.0000(4)
O4 0.0186(7) 0.0176(7) 0.0206(7) -0.0035(6) -0.0022(5) 0.0013(5)
O1 0.0217(6) 0.0217(6) 0.0246(10) -0.0126(7) 0.0126(7) -0.0091(7)
N2 0.0136(7) 0.0176(7) 0.0117(7) 0.0021(6) -0.0011(5) 0.0041(6)
C6 0.0156(7) 0.0127(7) 0.0094(7) -0.0007(6) 0.0000(6) 0.0032(6)
N1 0.0133(7) 0.0112(6) 0.0088(7) 0.0003(5) 0.0012(5) 0.0035(5)
C2 0.0261(9) 0.0094(7) 0.0138(9) 0.0003(6) 0.0030(7) 0.0034(7)
C7 0.0113(7) 0.0096(7) 0.0106(8) -0.0005(6) -0.0016(6) 0.0002(5)
C4 0.0154(8) 0.0265(9) 0.0122(8) -0.0030(7) 0.0054(6) -0.0021(7)
C5 0.0165(8) 0.0153(8) 0.0180(9) 0.0019(7) 0.0014(7) -0.0024(6)
C1 0.0268(9) 0.0146(8) 0.0121(9) -0.0026(6) 0.0022(7) -0.0056(7)
C3 0.0131(8) 0.0216(8) 0.0143(8) -0.0051(7) 0.0033(6) 0.0057(7)

loop_
_atom_type_symbol
_atom_type_description
_atom_type_scat_dispersion_real
_atom_type_scat_dispersion_imag
_atom_type_scat_source
C C 0.0033 0.0016 'International Tables Vol C Tables 4.2.6.8 and 6.1.1.4'
H H 0.0000 0.0000 'International Tables Vol C Tables 4.2.6.8 and 6.1.1.4'
Cl Cl 0.1484 0.1585 'International Tables Vol C Tables 4.2.6.8 and 6.1.1.4'
Co Co 0.3494 0.9721 'International Tables Vol C Tables 4.2.6.8 and 6.1.1.4'
N N 0.0061 0.0033 'International Tables Vol C Tables 4.2.6.8 and 6.1.1.4'
O O 0.0106 0.0060 'International Tables Vol C Tables 4.2.6.8 and 6.1.1.4'

loop_
_geom_angle_atom_site_label_1
_geom_angle_atom_site_label_2
_geom_angle_atom_site_label_3
_geom_angle
_geom_angle_site_symmetry_1
_geom_angle_site_symmetry_3
O3 Co1 O3 176.09(8) 7_556 .
O3 Co1 O2 83.91(5) . .
O3 Co1 O2 92.89(5) . 7_556
O3 Co1 O2 83.91(5) 7_556 7_556
O3 Co1 O2 92.89(5) 7_556 .
O3 Co1 O1 91.95(4) . .
O3 Co1 O1 91.95(4) 7_556 .
O3 Co1 N1 101.36(5) . .
O3 Co1 N1 79.96(5) 7_556 .
O3 Co1 N1 79.96(5) . 7_556
O3 Co1 N1 101.36(5) 7_556 7_556
O2 Co1 O2 70.61(7) 7_556 .
O1 Co1 O2 144.69(3) . 7_556
O1 Co1 O2 144.69(3) . .
N1 Co1 O2 75.89(5) . .
N1 Co1 O2 141.82(5) . 7_556
N1 Co1 O2 141.82(5) 7_556 .
N1 Co1 O2 75.89(5) 7_556 7_556
N1 Co1 O1 70.60(4) 7_556 .
N1 Co1 O1 70.59(4) . .
N1 Co1 N1 141.19(8) . 7_556
C7 O3 Co1 116.90(11) . .
C4 O2 Co1 111.65(11) . .
C5 O2 Co1 115.26(10) . .
C5 O2 C4 112.79(14) . .
H4C O4 H4D 106(3) . .
C1 O1 Co1 121.90(10) . .
C1 O1 Co1 121.90(10) 7_556 .
C1 O1 C1 116.2(2) . 7_556
H2A N2 H2B 120.0 . .
C7 N2 H2A 120.0 . .
C7 N2 H2B 120.0 . .
H6A C6 H6B 107.8 . .
N1 C6 H6A 109.1 . .
N1 C6 H6B 109.1 . .
N1 C6 C7 112.55(14) . 7_556
C7 C6 H6A 109.1 7_556 .
C7 C6 H6B 109.1 7_556 .
C6 N1 Co1 107.90(10) . .
C6 N1 C2 111.35(15) . .
C2 N1 Co1 108.98(11) . .
C3 N1 Co1 109.01(11) . .
C3 N1 C6 110.66(14) . .
C3 N1 C2 108.89(14) . .
N1 C2 H2C 109.5 . .
N1 C2 H2D 109.5 . .
N1 C2 C1 110.90(15) . .
H2C C2 H2D 108.0 . .
C1 C2 H2C 109.5 . .
C1 C2 H2D 109.5 . .
O3 C7 N2 123.08(16) . .
O3 C7 C6 121.68(15) . 7_556
N2 C7 C6 115.23(15) . 7_556
O2 C4 H4A 110.4 . .
O2 C4 H4B 110.4 . .
O2 C4 C3 106.52(15) . .
H4A C4 H4B 108.6 . .
C3 C4 H4A 110.4 . .
C3 C4 H4B 110.4 . .
O2 C5 C5 106.27(12) . 7_556
O2 C5 H5A 110.5 . .
O2 C5 H5B 110.5 . .
C5 C5 H5A 110.5 7_556 .
C5 C5 H5B 110.5 7_556 .
H5A C5 H5B 108.7 . .
O1 C1 C2 105.06(15) . .
O1 C1 H1A 110.7 . .
O1 C1 H1B 110.7 . .
C2 C1 H1A 110.7 . .
C2 C1 H1B 110.7 . .
H1A C1 H1B 108.8 . .
N1 C3 C4 110.68(15) . .
N1 C3 H3A 109.5 . .
N1 C3 H3B 109.5 . .
C4 C3 H3A 109.5 . .
C4 C3 H3B 109.5 . .
H3A C3 H3B 108.1 . .

loop_
_geom_bond_atom_site_label_1
_geom_bond_atom_site_label_2
_geom_bond_distance
_geom_bond_site_symmetry_2
Co1 O3 2.0630(12) 7_556
Co1 O3 2.0631(12) .
Co1 O2 2.2799(13) 7_556
Co1 O2 2.2799(13) .
Co1 O1 2.2596(19) .
Co1 N1 2.2287(14) .
Co1 N1 2.2288(14) 7_556
O3 C7 1.249(2) .
O2 C4 1.438(2) .
O2 C5 1.428(2) .
O4 H4C 0.75(3) .
O4 H4D 0.84(3) .
O1 C1 1.417(2) .
O1 C1 1.417(2) 7_556
N2 H2A 0.8800 .
N2 H2B 0.8800 .
N2 C7 1.320(2) .
C6 H6A 0.9900 .
C6 H6B 0.9900 .
C6 N1 1.482(2) .
C6 C7 1.518(2) 7_556
N1 C2 1.485(2) .
N1 C3 1.481(2) .
C2 H2C 0.9900 .
C2 H2D 0.9900 .
C2 C1 1.511(3) .
C7 C6 1.518(2) 7_556
C4 H4A 0.9900 .
C4 H4B 0.9900 .
C4 C3 1.499(3) .
C5 C5 1.506(4) 7_556
C5 H5A 0.9900 .
C5 H5B 0.9900 .
C1 H1A 0.9900 .
C1 H1B 0.9900 .
C3 H3A 0.9900 .
C3 H3B 0.9900 .

loop_
_geom_torsion_atom_site_label_1
_geom_torsion_atom_site_label_2
_geom_torsion_atom_site_label_3
_geom_torsion_atom_site_label_4
_geom_torsion
_geom_torsion_site_symmetry_1
_geom_torsion_site_symmetry_4
Co1 O3 C7 N2 -175.62(13) . .
Co1 O3 C7 C6 4.5(2) . 7_556
Co1 O2 C4 C3 41.48(16) . .
Co1 O2 C5 C5 -43.92(19) . 7_556
Co1 O1 C1 C2 -10.39(17) . .
Co1 N1 C2 C1 -54.05(17) . .
Co1 N1 C3 C4 44.59(17) . .
O2 C4 C3 N1 -57.72(19) . .
C6 N1 C2 C1 64.85(19) . .
C6 N1 C3 C4 -73.93(18) . .
N1 C2 C1 O1 40.8(2) . .
C2 N1 C3 C4 163.37(16) . .
C7 C6 N1 Co1 -9.09(17) 7_556 .
C7 C6 N1 C2 -128.64(15) 7_556 .
C7 C6 N1 C3 110.10(16) 7_556 .
C4 O2 C5 C5 -173.77(16) . 7_556
C5 O2 C4 C3 173.15(14) . .
C1 O1 C1 C2 169.61(17) 7_556 .
C3 N1 C2 C1 -172.86(15) . .
